data_2105434
loop_
_publ_author_name
'Machida, K.I.'
'Shiokawa, J.'
'Adachi, G.Y.'

_publ_section_title
;
 Structure of Europium(II) Tetraborate
;
_journal_name_full 'Acta Crystallographica B (24,1968-38,1982)'
_journal_page_first 2008
_journal_page_last 2011
_journal_paper_doi 10.1107/S0567740880007820
_journal_volume 36
_journal_year 1980
_chemical_formula_sum 'B4 Eu O7'
_chemical_name_systematic 'Eu B4 O7'
_space_group_IT_number 31
_symmetry_space_group_name_Hall 'P 2bc -2bc'
_symmetry_space_group_name_H-M 'P n m 21'
_cell_angle_alpha 90
_cell_angle_beta 90
_cell_angle_gamma 90
_cell_formula_units_Z 2
_cell_length_a 4.435
_cell_length_b 10.731
_cell_length_c 4.24
_cell_volume 201.790
_citation_journal_id_ASTM ACBCAR
_cod_data_source_file boron4-x_64.cif
_cod_data_source_block B4Eu1O7
_cod_original_cell_volume 201.79
_cod_original_sg_symbol_Hall 'P 2ac -2 (y,-x,z)'
_cod_original_formula_sum 'B4 Eu1 O7'
_cod_database_code 2105434

loop_
_symmetry_equiv_pos_as_xyz
x,y,z
-x,-y+1/2,z+1/2
x,-y,z
-x,y+1/2,z+1/2

loop_
_atom_site_label
_atom_site_type_symbol
_atom_site_fract_x
_atom_site_fract_y
_atom_site_fract_z
_atom_site_occupancy
_atom_site_U_iso_or_equiv
O2 O-2 0.358 0.141 0.546 1 0.0
O3 O-2 0.727 0.135 0.134 1 0.0
B1 B+3 0.672 0.122 0.463 1 0.0
Eu1 Eu+2 0.2116 0 0 1 0.0
O4 O-2 0.132 0.278 0.139 1 0.0
O1 O-2 0.768 0 0.581 1 0.0
B2 B+3 0.178 0.251 0.484 1 0.0
